data_1504452
loop_
_publ_author_name
'Yang, Cheng-Hui'
'Cheng, Ming-Jen'
'Chiang, Michael Y.'
'Kuo, Yueh-Hsiung'
'Wang, Chyi-Jia'
'Chen, Ih-Sheng'

_publ_section_title
;
 Dihydrobenzo[c]phenanthridine alkaloids from stem bark of Zanthoxylum
 nitidum.
;
_journal_issue 4
_journal_name_full 'Journal of natural products'
_journal_page_first 669
_journal_page_last 673
_journal_paper_doi 10.1021/np700745f
_journal_volume 71
_journal_year 2008
_chemical_absolute_configuration unk
_chemical_formula_moiety 'C37 H45 N O5'
_chemical_formula_sum 'C37 H45 N O5'
_chemical_formula_weight 583.74
_chemical_name_systematic
;
 ?
;
_space_group_IT_number 19
_symmetry_cell_setting orthorhombic
_symmetry_space_group_name_Hall 'P 2ac 2ab'
_symmetry_space_group_name_H-M 'P 21 21 21'
_atom_sites_solution_hydrogens geom
_atom_sites_solution_primary direct
_atom_sites_solution_secondary difmap
_audit_creation_method SHELXL-97
_cell_angle_alpha 90.00
_cell_angle_beta 90.00
_cell_angle_gamma 90.00
_cell_formula_units_Z 4
_cell_length_a 6.415(3)
_cell_length_b 19.316(7)
_cell_length_c 26.196(8)
_cell_measurement_reflns_used 25
_cell_measurement_temperature 298(2)
_cell_measurement_theta_max 12.14
_cell_measurement_theta_min 8.28
_cell_volume 3246(2)
_computing_cell_refinement 'MSC/AFC (Molecular Structure, 1992)'
_computing_data_collection 'MSC/AFC (Molecular Structure, 1992)'
_computing_data_reduction 'teXsan (Molecular Structure, 1985)'
_computing_molecular_graphics 'ORTEP-3 (Farrugia, 1997)'
_computing_publication_material 'WINGX (Farrugia, 1999)'
_computing_structure_refinement 'SHELXL-97 (Sheldrick, 1997)'
_computing_structure_solution 'SIR-92 (Altomare et al., 1993)'
_diffrn_ambient_temperature 298(2)
_diffrn_measured_fraction_theta_full 0.999
_diffrn_measured_fraction_theta_max 0.999
_diffrn_measurement_device_type 'Rigaku AFC7S'
_diffrn_measurement_method \w
_diffrn_radiation_monochromator graphite
_diffrn_radiation_source 'fine-focus sealed tube'
_diffrn_radiation_type MoK\a
_diffrn_radiation_wavelength 0.71073
_diffrn_reflns_av_R_equivalents 0.0124
_diffrn_reflns_av_sigmaI/netI 0.0376
_diffrn_reflns_limit_h_max 0
_diffrn_reflns_limit_h_min -7
_diffrn_reflns_limit_k_max 23
_diffrn_reflns_limit_k_min 0
_diffrn_reflns_limit_l_max 32
_diffrn_reflns_limit_l_min -19
_diffrn_reflns_number 4459
_diffrn_reflns_theta_full 26.00
_diffrn_reflns_theta_max 26.00
_diffrn_reflns_theta_min 1.88
_diffrn_standards_decay_% -0.28
_diffrn_standards_interval_count 150
_diffrn_standards_number 3
_exptl_absorpt_coefficient_mu 0.078
_exptl_absorpt_correction_T_max 1.000
_exptl_absorpt_correction_T_min 0.977
_exptl_absorpt_correction_type none
_exptl_absorpt_process_details 'North et al., 1968'
_exptl_crystal_colour colorless
_exptl_crystal_density_diffrn 1.194
_exptl_crystal_density_method 'not measured'
_exptl_crystal_description prismatic
_exptl_crystal_F_000 1256
_exptl_crystal_size_max 0.8
_exptl_crystal_size_mid 0.6
_exptl_crystal_size_min 0.5
_refine_diff_density_max 0.182
_refine_diff_density_min -0.204
_refine_diff_density_rms 0.051
_refine_ls_abs_structure_details 'Flack H D (1983), Acta Cryst. A39, 876-881'
_refine_ls_abs_structure_Flack 1.0(16)
_refine_ls_extinction_method none
_refine_ls_goodness_of_fit_ref 1.040
_refine_ls_hydrogen_treatment constr
_refine_ls_matrix_type full
_refine_ls_number_parameters 395
_refine_ls_number_reflns 4150
_refine_ls_number_restraints 0
_refine_ls_restrained_S_all 1.040
_refine_ls_R_factor_all 0.0832
_refine_ls_R_factor_gt 0.0426
_refine_ls_shift/su_max 0.001
_refine_ls_shift/su_mean 0.000
_refine_ls_structure_factor_coef Fsqd
_refine_ls_weighting_details 'calc w=1/[\s^2^(Fo^2^)+(0.0610P)^2^+0.2288P] where P=(Fo^2^+2Fc^2^)/3'
_refine_ls_weighting_scheme calc
_refine_ls_wR_factor_gt 0.1003
_refine_ls_wR_factor_ref 0.1160
_reflns_number_gt 2789
_reflns_number_total 4150
_reflns_threshold_expression >2sigma(I)
_cod_data_source_file np700745f-file001.cif
_cod_data_source_block zant
_cod_depositor_comments
;
The following automatic conversions were performed:

'_symmetry_cell_setting' value 'Orthorhombic' changed to
'orthorhombic' according to
/home/saulius/struct/CIF-dictionaries/cif_core.dic dictionary named
'cif_core.dic' version 2.4.1 from 2010-06-29.

Automatic conversion script
Id: cif_fix_values 1715 2011-07-08 13:25:40Z adriana 
;
_cod_database_code 1504452

loop_
_symmetry_equiv_pos_as_xyz
'x, y, z'
'-x+1/2, -y, z+1/2'
'-x, y+1/2, -z+1/2'
'x+1/2, -y+1/2, -z'

loop_
_atom_site_label
_atom_site_type_symbol
_atom_site_fract_x
_atom_site_fract_y
_atom_site_fract_z
_atom_site_U_iso_or_equiv
_atom_site_adp_type
_atom_site_occupancy
_atom_site_symmetry_multiplicity
_atom_site_calc_flag
_atom_site_refinement_flags
O1 O 0.8474(6) 1.05261(15) 0.69548(9) 0.1168(12) Uani 1 1 d .
O2 O 1.0462(5) 0.98699(13) 0.74994(10) 0.0990(9) Uani 1 1 d .
O3 O 0.7763(4) 1.06254(10) 1.09341(8) 0.0733(7) Uani 1 1 d .
O4 O 0.5749(4) 1.16890(11) 1.13724(8) 0.0783(7) Uani 1 1 d .
O5 O 0.5702(4) 0.67309(10) 0.90718(8) 0.0771(7) Uani 1 1 d .
N1 N 0.8683(3) 1.05480(11) 0.93630(9) 0.0447(6) Uani 1 1 d .
C1 C 0.6602(7) 1.11573(19) 0.76209(13) 0.0838(12) Uani 1 1 d .
H1 H 0.5794 1.1413 0.7394 0.101 Uiso 1 1 calc R
C2 C 0.8007(7) 1.07018(19) 0.74517(13) 0.0819(12) Uani 1 1 d .
C3 C 0.9203(6) 1.03058(17) 0.77803(13) 0.0717(10) Uani 1 1 d .
C4 C 0.9051(6) 1.03473(15) 0.82925(12) 0.0636(9) Uani 1 1 d .
H4 H 0.9849 1.0067 0.8505 0.076 Uiso 1 1 calc R
C5 C 0.7610(5) 1.08405(14) 0.84955(11) 0.0507(7) Uani 1 1 d .
C6 C 0.7368(4) 1.09377(13) 0.90329(11) 0.0440(7) Uani 1 1 d .
C7 C 0.7731(5) 1.03878(13) 0.98562(10) 0.0452(7) Uani 1 1 d .
H7 H 0.8823 1.0209 1.0082 0.054 Uiso 1 1 calc R
C8 C 0.6788(4) 1.10242(13) 1.01051(11) 0.0450(7) Uani 1 1 d .
C9 C 0.6777(5) 1.11154(13) 1.06257(11) 0.0516(8) Uani 1 1 d .
C10 C 0.5705(5) 1.16634(14) 1.08503(11) 0.0539(8) Uani 1 1 d .
C11 C 0.4683(5) 1.21328(13) 1.05406(11) 0.0534(8) Uani 1 1 d .
H11 H 0.3948 1.2499 1.0685 0.064 Uiso 1 1 calc R
C12 C 0.4758(4) 1.20567(13) 1.00160(11) 0.0479(7) Uani 1 1 d .
H12 H 0.4101 1.2384 0.9811 0.058 Uiso 1 1 calc R
C13 C 0.5783(4) 1.15058(12) 0.97849(10) 0.0426(6) Uani 1 1 d .
C14 C 0.5933(4) 1.14042(12) 0.92281(10) 0.0418(6) Uani 1 1 d .
C15 C 0.4703(5) 1.17855(14) 0.88763(11) 0.0530(8) Uani 1 1 d .
H15 H 0.3725 1.2099 0.8999 0.064 Uiso 1 1 calc R
C16 C 0.4920(5) 1.17032(16) 0.83658(12) 0.0649(9) Uani 1 1 d .
H16 H 0.4081 1.1961 0.8147 0.078 Uiso 1 1 calc R
C17 C 0.6377(5) 1.12394(15) 0.81571(12) 0.0607(9) Uani 1 1 d .
C18 C 1.0026(8) 1.0016(2) 0.69763(15) 0.1074(16) Uani 1 1 d .
H18A H 1.1277 1.0178 0.6807 0.129 Uiso 1 1 calc R
H18B H 0.9552 0.9600 0.6805 0.129 Uiso 1 1 calc R
C19 C 1.0773(5) 1.08527(18) 0.94171(14) 0.0744(10) Uani 1 1 d .
H19A H 1.1328 1.0955 0.9085 0.112 Uiso 1 1 calc R
H19B H 1.1672 1.0530 0.9588 0.112 Uiso 1 1 calc R
H19C H 1.0681 1.1272 0.9613 0.112 Uiso 1 1 calc R
C20 C 0.9753(7) 1.0853(2) 1.11136(15) 0.1083(16) Uani 1 1 d .
H20A H 1.0666 1.0925 1.0828 0.162 Uiso 1 1 calc R
H20B H 1.0336 1.0508 1.1335 0.162 Uiso 1 1 calc R
H20C H 0.9592 1.1280 1.1298 0.162 Uiso 1 1 calc R
C21 C 0.4561(6) 1.22158(18) 1.16178(13) 0.0828(11) Uani 1 1 d .
H21A H 0.5067 1.2662 1.1514 0.124 Uiso 1 1 calc R
H21B H 0.4694 1.2169 1.1981 0.124 Uiso 1 1 calc R
H21C H 0.3122 1.2171 1.1523 0.124 Uiso 1 1 calc R
C22 C 0.7343(5) 0.77737(13) 0.92686(11) 0.0526(8) Uani 1 1 d .
H22 H 0.6641 0.7695 0.9596 0.063 Uiso 1 1 calc R
C23 C 0.9276(5) 0.82052(14) 0.93852(11) 0.0586(8) Uani 1 1 d .
H23A H 1.0278 0.7925 0.9571 0.070 Uiso 1 1 calc R
H23B H 0.9919 0.8353 0.9068 0.070 Uiso 1 1 calc R
C24 C 0.8698(5) 0.88377(13) 0.97025(11) 0.0534(8) Uani 1 1 d .
H24A H 0.8561 0.8700 1.0057 0.064 Uiso 1 1 calc R
H24B H 0.9819 0.9174 0.9681 0.064 Uiso 1 1 calc R
C25 C 0.6703(4) 0.91751(13) 0.95330(10) 0.0431(7) Uani 1 1 d .
C26 C 0.5480(5) 0.88920(13) 0.91868(10) 0.0452(7) Uani 1 1 d .
H26 H 0.4307 0.9141 0.9087 0.054 Uiso 1 1 calc R
C27 C 0.5831(5) 0.81957(13) 0.89393(9) 0.0463(7) Uani 1 1 d .
H27 H 0.4492 0.7952 0.8942 0.056 Uiso 1 1 calc R
C28 C 0.6522(5) 0.82527(14) 0.83767(10) 0.0519(7) Uani 1 1 d .
H28 H 0.7868 0.8492 0.8377 0.062 Uiso 1 1 calc R
C29 C 0.6918(6) 0.75266(16) 0.81611(11) 0.0699(10) Uani 1 1 d .
H29A H 0.5607 0.7277 0.8143 0.084 Uiso 1 1 calc R
H29B H 0.7464 0.7567 0.7817 0.084 Uiso 1 1 calc R
C30 C 0.8449(6) 0.71166(15) 0.84859(12) 0.0685(10) Uani 1 1 d .
H30A H 0.8609 0.6658 0.8341 0.082 Uiso 1 1 calc R
H30B H 0.9799 0.7342 0.8475 0.082 Uiso 1 1 calc R
C31 C 0.7767(6) 0.70492(14) 0.90371(12) 0.0632(9) Uani 1 1 d .
C32 C 0.6060(5) 0.98315(13) 0.98032(10) 0.0477(7) Uani 1 1 d .
H32A H 0.5577 0.9709 1.0142 0.057 Uiso 1 1 calc R
H32B H 0.4886 1.0030 0.9621 0.057 Uiso 1 1 calc R
C33 C 0.5045(6) 0.86876(17) 0.80490(12) 0.0649(9) Uani 1 1 d .
H33 H 0.4963 0.9146 0.8208 0.078 Uiso 1 1 calc R
C34 C 0.2837(6) 0.8407(2) 0.80220(16) 0.1017(14) Uani 1 1 d .
H34A H 0.2858 0.7950 0.7879 0.153 Uiso 1 1 calc R
H34B H 0.2004 0.8704 0.7811 0.153 Uiso 1 1 calc R
H34C H 0.2253 0.8391 0.8359 0.153 Uiso 1 1 calc R
C35 C 0.5893(8) 0.8792(2) 0.75089(13) 0.1033(14) Uani 1 1 d .
H35A H 0.7323 0.8936 0.7527 0.155 Uiso 1 1 calc R
H35B H 0.5088 0.9142 0.7338 0.155 Uiso 1 1 calc R
H35C H 0.5798 0.8365 0.7323 0.155 Uiso 1 1 calc R
C36 C 0.9343(8) 0.66435(17) 0.93482(15) 0.0987(14) Uani 1 1 d .
H36A H 0.8890 0.6621 0.9697 0.148 Uiso 1 1 calc R
H36B H 1.0674 0.6870 0.9332 0.148 Uiso 1 1 calc R
H36C H 0.9463 0.6183 0.9213 0.148 Uiso 1 1 calc R
C37 C 0.5490(8) 0.60425(16) 0.88964(15) 0.1028(15) Uani 1 1 d .
H37A H 0.5943 0.6014 0.8548 0.154 Uiso 1 1 calc R
H37B H 0.4055 0.5904 0.8919 0.154 Uiso 1 1 calc R
H37C H 0.6328 0.5741 0.9103 0.154 Uiso 1 1 calc R

loop_
_atom_site_aniso_label
_atom_site_aniso_U_11
_atom_site_aniso_U_22
_atom_site_aniso_U_33
_atom_site_aniso_U_23
_atom_site_aniso_U_13
_atom_site_aniso_U_12
O1 0.188(3) 0.100(2) 0.0623(16) 0.0083(14) 0.0298(19) 0.046(2)
O2 0.131(2) 0.0856(17) 0.0798(16) -0.0004(14) 0.0335(17) 0.0326(18)
O3 0.1087(19) 0.0525(12) 0.0587(13) 0.0044(11) -0.0087(14) 0.0281(14)
O4 0.1096(19) 0.0669(14) 0.0586(13) -0.0083(11) 0.0042(14) 0.0292(15)
O5 0.112(2) 0.0409(11) 0.0787(15) -0.0061(11) 0.0104(15) -0.0087(14)
N1 0.0381(12) 0.0387(11) 0.0571(14) 0.0048(11) 0.0031(11) -0.0002(11)
C1 0.127(3) 0.071(2) 0.053(2) 0.0146(17) 0.002(2) 0.021(3)
C2 0.127(4) 0.062(2) 0.057(2) 0.0117(19) 0.023(2) 0.013(2)
C3 0.089(3) 0.0556(19) 0.070(2) 0.0056(18) 0.026(2) 0.008(2)
C4 0.075(2) 0.0515(17) 0.065(2) 0.0085(16) 0.0142(19) 0.0085(18)
C5 0.0545(17) 0.0403(15) 0.0575(18) 0.0079(14) 0.0076(16) -0.0026(15)
C6 0.0421(15) 0.0331(13) 0.0569(17) 0.0056(13) -0.0004(14) -0.0049(14)
C7 0.0485(16) 0.0347(14) 0.0525(17) 0.0018(12) -0.0050(14) 0.0045(13)
C8 0.0478(17) 0.0310(13) 0.0564(17) -0.0023(13) -0.0035(14) -0.0010(13)
C9 0.062(2) 0.0356(14) 0.0573(18) 0.0011(14) -0.0044(16) 0.0077(15)
C10 0.066(2) 0.0421(15) 0.0532(18) -0.0047(14) 0.0001(17) 0.0022(16)
C11 0.0527(18) 0.0378(14) 0.070(2) -0.0088(14) 0.0006(17) 0.0083(15)
C12 0.0441(17) 0.0358(14) 0.0639(19) 0.0023(13) -0.0031(15) 0.0055(14)
C13 0.0394(15) 0.0310(13) 0.0572(17) 0.0001(12) -0.0025(14) -0.0013(13)
C14 0.0379(15) 0.0312(13) 0.0564(17) 0.0041(12) -0.0005(14) -0.0018(13)
C15 0.0509(18) 0.0420(15) 0.0662(19) 0.0046(15) -0.0018(16) 0.0053(15)
C16 0.076(2) 0.0574(19) 0.061(2) 0.0142(17) -0.0059(18) 0.0121(18)
C17 0.075(2) 0.0507(17) 0.0563(19) 0.0108(15) 0.0025(18) 0.0070(18)
C18 0.157(4) 0.094(3) 0.071(3) 0.011(2) 0.048(3) 0.020(3)
C19 0.0415(17) 0.068(2) 0.113(3) 0.015(2) -0.0047(19) -0.0028(17)
C20 0.131(4) 0.099(3) 0.095(3) -0.024(2) -0.058(3) 0.046(3)
C21 0.095(3) 0.082(2) 0.071(2) -0.0177(19) 0.018(2) 0.018(2)
C22 0.072(2) 0.0357(14) 0.0502(17) 0.0007(12) -0.0045(16) 0.0088(15)
C23 0.067(2) 0.0446(16) 0.0639(19) -0.0076(15) -0.0143(17) 0.0141(17)
C24 0.0632(19) 0.0402(15) 0.0568(17) -0.0024(13) -0.0070(17) 0.0079(16)
C25 0.0528(17) 0.0326(13) 0.0439(15) 0.0039(12) 0.0050(14) -0.0021(13)
C26 0.0506(17) 0.0363(13) 0.0488(16) 0.0065(12) -0.0018(15) 0.0019(14)
C27 0.0536(17) 0.0381(14) 0.0473(16) -0.0001(12) -0.0025(15) -0.0017(14)
C28 0.0618(19) 0.0481(16) 0.0459(16) -0.0007(14) -0.0008(15) -0.0030(16)
C29 0.100(3) 0.0573(18) 0.0520(19) -0.0090(16) 0.007(2) -0.003(2)
C30 0.084(3) 0.0450(17) 0.076(2) -0.0149(16) 0.006(2) 0.0092(18)
C31 0.090(3) 0.0381(15) 0.062(2) -0.0075(15) -0.0061(19) 0.0036(18)
C32 0.0548(17) 0.0328(13) 0.0555(17) 0.0006(12) 0.0100(15) -0.0019(14)
C33 0.083(2) 0.0576(18) 0.0544(19) 0.0069(16) -0.0095(18) -0.0048(19)
C34 0.090(3) 0.120(4) 0.095(3) 0.025(3) -0.029(2) -0.001(3)
C35 0.150(4) 0.099(3) 0.061(2) 0.022(2) -0.007(3) -0.009(3)
C36 0.145(4) 0.0472(18) 0.104(3) -0.0060(19) -0.035(3) 0.038(2)
C37 0.159(4) 0.0466(18) 0.103(3) -0.0173(19) 0.014(3) -0.023(3)

loop_
_atom_type_symbol
_atom_type_description
_atom_type_scat_dispersion_real
_atom_type_scat_dispersion_imag
_atom_type_scat_source
C C 0.0033 0.0016 'International Tables Vol C Tables 4.2.6.8 and 6.1.1.4'
H H 0.0000 0.0000 'International Tables Vol C Tables 4.2.6.8 and 6.1.1.4'
N N 0.0061 0.0033 'International Tables Vol C Tables 4.2.6.8 and 6.1.1.4'
O O 0.0106 0.0060 'International Tables Vol C Tables 4.2.6.8 and 6.1.1.4'

loop_
_geom_angle_atom_site_label_1
_geom_angle_atom_site_label_2
_geom_angle_atom_site_label_3
_geom_angle
C2 O1 C18 106.8(3)
C3 O2 C18 106.1(3)
C9 O3 C20 112.7(3)
C10 O4 C21 117.8(3)
C37 O5 C31 117.5(3)
C6 N1 C7 113.6(2)
C6 N1 C19 112.8(2)
C7 N1 C19 112.3(2)
C2 C1 C17 118.0(3)
C2 C1 H1 121.0
C17 C1 H1 121.0
C1 C2 O1 128.5(4)
C1 C2 C3 122.2(3)
O1 C2 C3 109.3(3)
C4 C3 O2 127.6(3)
C4 C3 C2 123.1(3)
O2 C3 C2 109.3(3)
C3 C4 C5 117.2(3)
C3 C4 H4 121.4
C5 C4 H4 121.4
C17 C5 C6 119.0(3)
C17 C5 C4 119.4(3)
C6 C5 C4 121.6(3)
C14 C6 N1 120.9(3)
C14 C6 C5 121.4(3)
N1 C6 C5 117.7(2)
N1 C7 C8 112.0(2)
N1 C7 C32 111.3(2)
C8 C7 C32 109.3(2)
N1 C7 H7 108.1
C8 C7 H7 108.1
C32 C7 H7 108.1
C9 C8 C13 120.2(3)
C9 C8 C7 122.2(2)
C13 C8 C7 117.5(2)
C8 C9 C10 121.3(3)
C8 C9 O3 119.0(3)
C10 C9 O3 119.6(3)
O4 C10 C11 124.9(3)
O4 C10 C9 116.1(3)
C11 C10 C9 119.0(3)
C10 C11 C12 119.8(3)
C10 C11 H11 120.1
C12 C11 H11 120.1
C11 C12 C13 122.0(3)
C11 C12 H12 119.0
C13 C12 H12 119.0
C12 C13 C8 117.6(3)
C12 C13 C14 124.3(2)
C8 C13 C14 118.1(2)
C6 C14 C15 117.8(3)
C6 C14 C13 119.7(2)
C15 C14 C13 122.5(2)
C16 C15 C14 121.6(3)
C16 C15 H15 119.2
C14 C15 H15 119.2
C15 C16 C17 121.8(3)
C15 C16 H16 119.1
C17 C16 H16 119.1
C16 C17 C5 118.4(3)
C16 C17 C1 121.5(3)
C5 C17 C1 120.1(3)
O1 C18 O2 108.5(3)
O1 C18 H18A 110.0
O2 C18 H18A 110.0
O1 C18 H18B 110.0
O2 C18 H18B 110.0
H18A C18 H18B 108.4
N1 C19 H19A 109.5
N1 C19 H19B 109.5
H19A C19 H19B 109.5
N1 C19 H19C 109.5
H19A C19 H19C 109.5
H19B C19 H19C 109.5
O3 C20 H20A 109.5
O3 C20 H20B 109.5
H20A C20 H20B 109.5
O3 C20 H20C 109.5
H20A C20 H20C 109.5
H20B C20 H20C 109.5
O4 C21 H21A 109.5
O4 C21 H21B 109.5
H21A C21 H21B 109.5
O4 C21 H21C 109.5
H21A C21 H21C 109.5
H21B C21 H21C 109.5
C23 C22 C27 109.7(2)
C23 C22 C31 115.4(3)
C27 C22 C31 111.8(2)
C23 C22 H22 106.5
C27 C22 H22 106.5
C31 C22 H22 106.5
C24 C23 C22 110.5(3)
C24 C23 H23A 109.6
C22 C23 H23A 109.6
C24 C23 H23B 109.6
C22 C23 H23B 109.6
H23A C23 H23B 108.1
C25 C24 C23 113.2(2)
C25 C24 H24A 108.9
C23 C24 H24A 108.9
C25 C24 H24B 108.9
C23 C24 H24B 108.9
H24A C24 H24B 107.8
C26 C25 C24 122.0(2)
C26 C25 C32 120.6(3)
C24 C25 C32 117.3(2)
C25 C26 C27 125.2(3)
C25 C26 H26 117.4
C27 C26 H26 117.4
C26 C27 C22 109.1(2)
C26 C27 C28 112.9(2)
C22 C27 C28 113.2(2)
C26 C27 H27 107.1
C22 C27 H27 107.1
C28 C27 H27 107.1
C33 C28 C29 113.5(2)
C33 C28 C27 113.4(3)
C29 C28 C27 109.5(2)
C33 C28 H28 106.6
C29 C28 H28 106.6
C27 C28 H28 106.6
C30 C29 C28 112.2(2)
C30 C29 H29A 109.2
C28 C29 H29A 109.2
C30 C29 H29B 109.2
C28 C29 H29B 109.2
H29A C29 H29B 107.9
C31 C30 C29 113.0(3)
C31 C30 H30A 109.0
C29 C30 H30A 109.0
C31 C30 H30B 109.0
C29 C30 H30B 109.0
H30A C30 H30B 107.8
O5 C31 C30 110.9(3)
O5 C31 C36 110.7(3)
C30 C31 C36 111.4(3)
O5 C31 C22 101.3(3)
C30 C31 C22 110.3(2)
C36 C31 C22 111.9(3)
C25 C32 C7 116.3(2)
C25 C32 H32A 108.2
C7 C32 H32A 108.2
C25 C32 H32B 108.2
C7 C32 H32B 108.2
H32A C32 H32B 107.4
C34 C33 C35 109.6(3)
C34 C33 C28 114.1(3)
C35 C33 C28 111.8(3)
C34 C33 H33 107.0
C35 C33 H33 107.0
C28 C33 H33 107.0
C33 C34 H34A 109.5
C33 C34 H34B 109.5
H34A C34 H34B 109.5
C33 C34 H34C 109.5
H34A C34 H34C 109.5
H34B C34 H34C 109.5
C33 C35 H35A 109.5
C33 C35 H35B 109.5
H35A C35 H35B 109.5
C33 C35 H35C 109.5
H35A C35 H35C 109.5
H35B C35 H35C 109.5
C31 C36 H36A 109.5
C31 C36 H36B 109.5
H36A C36 H36B 109.5
C31 C36 H36C 109.5
H36A C36 H36C 109.5
H36B C36 H36C 109.5
O5 C37 H37A 109.5
O5 C37 H37B 109.5
H37A C37 H37B 109.5
O5 C37 H37C 109.5
H37A C37 H37C 109.5
H37B C37 H37C 109.5

loop_
_geom_bond_atom_site_label_1
_geom_bond_atom_site_label_2
_geom_bond_distance
O1 C2 1.378(4)
O1 C18 1.402(5)
O2 C3 1.379(4)
O2 C18 1.427(5)
O3 C9 1.396(3)
O3 C20 1.430(5)
O4 C10 1.369(3)
O4 C21 1.424(4)
O5 C37 1.413(3)
O5 C31 1.464(4)
N1 C6 1.424(3)
N1 C7 1.462(3)
N1 C19 1.471(4)
C1 C2 1.335(5)
C1 C17 1.421(4)
C1 H1 0.9300
C2 C3 1.384(5)
C3 C4 1.348(4)
C4 C5 1.430(4)
C4 H4 0.9300
C5 C17 1.416(4)
C5 C6 1.429(4)
C6 C14 1.386(4)
C7 C8 1.517(4)
C7 C32 1.524(4)
C7 H7 0.9800
C8 C9 1.375(4)
C8 C13 1.409(3)
C9 C10 1.392(4)
C10 C11 1.382(4)
C11 C12 1.383(4)
C11 H11 0.9300
C12 C13 1.390(3)
C12 H12 0.9300
C13 C14 1.475(4)
C14 C15 1.420(4)
C15 C16 1.354(4)
C15 H15 0.9300
C16 C17 1.406(4)
C16 H16 0.9300
C18 H18A 0.9700
C18 H18B 0.9700
C19 H19A 0.9600
C19 H19B 0.9600
C19 H19C 0.9600
C20 H20A 0.9600
C20 H20B 0.9600
C20 H20C 0.9600
C21 H21A 0.9600
C21 H21B 0.9600
C21 H21C 0.9600
C22 C23 1.525(4)
C22 C27 1.533(4)
C22 C31 1.549(4)
C22 H22 0.9800
C23 C24 1.524(4)
C23 H23A 0.9700
C23 H23B 0.9700
C24 C25 1.503(4)
C24 H24A 0.9700
C24 H24B 0.9700
C25 C26 1.318(4)
C25 C32 1.509(3)
C26 C27 1.510(4)
C26 H26 0.9300
C27 C28 1.543(4)
C27 H27 0.9800
C28 C33 1.530(4)
C28 C29 1.533(4)
C28 H28 0.9800
C29 C30 1.522(4)
C29 H29A 0.9700
C29 H29B 0.9700
C30 C31 1.514(4)
C30 H30A 0.9700
C30 H30B 0.9700
C31 C36 1.517(5)
C32 H32A 0.9700
C32 H32B 0.9700
C33 C34 1.518(5)
C33 C35 1.529(5)
C33 H33 0.9800
C34 H34A 0.9600
C34 H34B 0.9600
C34 H34C 0.9600
C35 H35A 0.9600
C35 H35B 0.9600
C35 H35C 0.9600
C36 H36A 0.9600
C36 H36B 0.9600
C36 H36C 0.9600
C37 H37A 0.9600
C37 H37B 0.9600
C37 H37C 0.9600

loop_
_cod_related_entry_id
_cod_related_entry_code
_cod_related_entry_database
1 23340706 ChemSpider
